data_1503535
loop_
_publ_author_name
'Aydillo, Carlos'
'Avenoza, Alberto'
'Busto, Jes\'us H'
'Jim\'enez-Os\'es, Gonzalo'
'Peregrina, Jes\'us M'
'Zurbano, Mar\'ia M'

_publ_section_title
;
 A biomimetic approach to lanthionines.
;
_journal_issue 1
_journal_name_full 'Organic letters'
_journal_page_first 334
_journal_page_last 337
_journal_paper_doi 10.1021/ol203068s
_journal_volume 14
_journal_year 2012
_chemical_absolute_configuration ad
_chemical_formula_moiety 'C17 H29 N O6 S'
_chemical_formula_sum 'C17 H29 N O6 S'
_chemical_formula_weight 375.47
_chemical_name_systematic
;
 ?
;
_space_group_IT_number 19
_symmetry_cell_setting orthorhombic
_symmetry_space_group_name_Hall 'P 2ac 2ab'
_symmetry_space_group_name_H-M 'P 21 21 21'
_atom_sites_solution_hydrogens geom
_atom_sites_solution_primary direct
_atom_sites_solution_secondary difmap
_audit_creation_method SHELXL-97
_cell_angle_alpha 90.00
_cell_angle_beta 90.00
_cell_angle_gamma 90.00
_cell_formula_units_Z 4
_cell_length_a 6.5524(2)
_cell_length_b 10.8200(3)
_cell_length_c 28.2300(9)
_cell_measurement_temperature 173(2)
_cell_volume 2001.42(10)
_computing_cell_refinement 'Denzo and Scalepak (1997)'
_computing_data_collection 'Nonius Kappa CCD'
_computing_data_reduction 'Denzo and Scalepak (1997)'
_computing_molecular_graphics 'ORTEP III'
_computing_publication_material 'SHELXL-97 (Sheldrick, 1997)'
_computing_structure_refinement 'SHELXL-97 (Sheldrick, 1997)'
_computing_structure_solution 'SHELXS-97 (Sheldrick, 1990)'
_diffrn_ambient_temperature 173(2)
_diffrn_measured_fraction_theta_full 0.979
_diffrn_measured_fraction_theta_max 0.976
_diffrn_measurement_device_type 'Nonius Kappa CCD'
_diffrn_measurement_method CCD
_diffrn_radiation_monochromator graphite
_diffrn_radiation_source 'normal-focus sealed tube'
_diffrn_radiation_type MoK\a
_diffrn_radiation_wavelength 0.71073
_diffrn_reflns_av_R_equivalents 0.0830
_diffrn_reflns_av_sigmaI/netI 0.0564
_diffrn_reflns_limit_h_max 8
_diffrn_reflns_limit_h_min -7
_diffrn_reflns_limit_k_max 13
_diffrn_reflns_limit_k_min -13
_diffrn_reflns_limit_l_max 35
_diffrn_reflns_limit_l_min -35
_diffrn_reflns_number 16630
_diffrn_reflns_theta_full 25.00
_diffrn_reflns_theta_max 27.47
_diffrn_reflns_theta_min 1.44
_exptl_absorpt_coefficient_mu 0.192
_exptl_absorpt_correction_type none
_exptl_crystal_colour colourless
_exptl_crystal_density_diffrn 1.246
_exptl_crystal_density_method 'not measured'
_exptl_crystal_description prism
_exptl_crystal_F_000 808
_exptl_crystal_size_max 0.50
_exptl_crystal_size_mid 0.27
_exptl_crystal_size_min 0.25
_refine_diff_density_max 0.496
_refine_diff_density_min -0.265
_refine_diff_density_rms 0.046
_refine_ls_abs_structure_details 'Flack H D (1983), Acta Cryst. A39, 876-881'
_refine_ls_abs_structure_Flack 0.10(8)
_refine_ls_extinction_method none
_refine_ls_goodness_of_fit_ref 1.051
_refine_ls_hydrogen_treatment constr
_refine_ls_matrix_type full
_refine_ls_number_parameters 232
_refine_ls_number_reflns 4449
_refine_ls_number_restraints 0
_refine_ls_restrained_S_all 1.051
_refine_ls_R_factor_all 0.0575
_refine_ls_R_factor_gt 0.0463
_refine_ls_shift/su_max 0.001
_refine_ls_shift/su_mean 0.000
_refine_ls_structure_factor_coef Fsqd
_refine_ls_weighting_details 'calc w=1/[\s^2^(Fo^2^)+(0.0634P)^2^+0.2283P] where P=(Fo^2^+2Fc^2^)/3'
_refine_ls_weighting_scheme calc
_refine_ls_wR_factor_gt 0.1095
_refine_ls_wR_factor_ref 0.1164
_reflns_number_gt 3875
_reflns_number_total 4449
_reflns_threshold_expression >2sigma(I)
_cod_data_source_file ol203068s_si_005.cif
_cod_data_source_block c634
_cod_depositor_comments
;
The following automatic conversions were performed:

'_symmetry_cell_setting' value 'Orthorhombic' changed to
'orthorhombic' according to
/home/saulius/struct/CIF-dictionaries/cif_core.dic dictionary named
'cif_core.dic' version 2.4.1 from 2010-06-29.

Automatic conversion script
Id: cif_fix_values 1715 2011-07-08 13:25:40Z adriana 
;
_cod_database_code 1503535

loop_
_symmetry_equiv_pos_as_xyz
'x, y, z'
'-x+1/2, -y, z+1/2'
'x+1/2, -y+1/2, -z'
'-x, y+1/2, -z+1/2'

loop_
_atom_site_label
_atom_site_type_symbol
_atom_site_fract_x
_atom_site_fract_y
_atom_site_fract_z
_atom_site_U_iso_or_equiv
_atom_site_adp_type
_atom_site_occupancy
_atom_site_symmetry_multiplicity
_atom_site_calc_flag
_atom_site_refinement_flags
S1 S 0.65242(9) 0.96708(5) 0.059447(17) 0.03669(15) Uani 1 1 d .
O2 O 0.5996(2) 1.01020(15) 0.21241(5) 0.0420(4) Uani 1 1 d .
O3 O 0.3353(3) 0.63965(15) 0.16666(5) 0.0461(4) Uani 1 1 d .
O4 O 0.1462(3) 0.70565(14) 0.10527(5) 0.0421(4) Uani 1 1 d .
O5 O 0.7946(2) 0.85792(15) 0.18284(6) 0.0426(4) Uani 1 1 d .
O6 O 0.4577(3) 1.16705(15) 0.16739(6) 0.0480(4) Uani 1 1 d .
O7 O 0.1909(2) 0.89178(17) 0.20066(6) 0.0455(4) Uani 1 1 d .
H7 H 0.0703 0.8898 0.1929 0.068 Uiso 1 1 calc R
N8 N 0.4764(3) 0.89975(16) 0.15297(6) 0.0301(4) Uani 1 1 d .
C9 C 0.4824(3) 0.83450(18) 0.06668(7) 0.0331(4) Uani 1 1 d .
H9 H 0.3442 0.8579 0.0569 0.040 Uiso 1 1 calc R
C10 C 0.2991(3) 0.9691(2) 0.16939(7) 0.0335(4) Uani 1 1 d .
C11 C 0.2995(4) 0.71046(19) 0.12874(7) 0.0357(5) Uani 1 1 d .
C12 C 0.1656(4) 1.0189(2) 0.12982(7) 0.0395(5) Uani 1 1 d .
H12A H 0.0989 0.9515 0.1141 0.059 Uiso 1 1 calc R
H12B H 0.2486 1.0632 0.1075 0.059 Uiso 1 1 calc R
H12C H 0.0649 1.0737 0.1429 0.059 Uiso 1 1 calc R
C13 C 0.6101(3) 1.00386(18) -0.00277(7) 0.0308(4) Uani 1 1 d .
H13 H 0.6346 0.9295 -0.0217 0.037 Uiso 1 1 calc R
C14 C 0.3054(5) 1.1116(3) 0.24321(9) 0.0643(8) Uani 1 1 d .
H14A H 0.3971 1.1613 0.2617 0.097 Uiso 1 1 calc R
H14B H 0.2653 1.0403 0.2612 0.097 Uiso 1 1 calc R
H14C H 0.1867 1.1593 0.2353 0.097 Uiso 1 1 calc R
C15 C 0.3956(3) 1.0502(2) -0.01271(7) 0.0365(5) Uani 1 1 d .
H15A H 0.3683 1.1227 0.0065 0.044 Uiso 1 1 calc R
H15B H 0.2974 0.9869 -0.0042 0.044 Uiso 1 1 calc R
C16 C 0.6370(3) 0.91609(19) 0.18210(7) 0.0330(4) Uani 1 1 d .
C17 C 0.4796(3) 0.79713(19) 0.11926(7) 0.0339(4) Uani 1 1 d .
H17 H 0.6046 0.7499 0.1253 0.041 Uiso 1 1 calc R
C18 C 0.4104(4) 1.0711(2) 0.19868(8) 0.0404(5) Uani 1 1 d .
C19 C 0.7664(4) 1.1017(2) -0.01648(8) 0.0382(5) Uani 1 1 d .
H19A H 0.9027 1.0704 -0.0105 0.046 Uiso 1 1 calc R
H19B H 0.7464 1.1747 0.0029 0.046 Uiso 1 1 calc R
C20 C 0.5522(4) 0.7239(2) 0.03755(8) 0.0434(5) Uani 1 1 d .
H20A H 0.6915 0.7049 0.0452 0.065 Uiso 1 1 calc R
H20B H 0.5417 0.7432 0.0044 0.065 Uiso 1 1 calc R
H20C H 0.4675 0.6539 0.0447 0.065 Uiso 1 1 calc R
C21 C 0.7467(4) 1.1365(2) -0.06883(8) 0.0410(5) Uani 1 1 d .
H21A H 0.8414 1.2028 -0.0761 0.049 Uiso 1 1 calc R
H21B H 0.7825 1.0658 -0.0883 0.049 Uiso 1 1 calc R
C22 C 0.5322(4) 1.1776(2) -0.08070(8) 0.0454(6) Uani 1 1 d .
H22A H 0.5216 1.1906 -0.1146 0.055 Uiso 1 1 calc R
H22B H 0.5048 1.2558 -0.0651 0.055 Uiso 1 1 calc R
C23 C 0.3719(4) 1.0830(2) -0.06535(8) 0.0458(5) Uani 1 1 d .
H23A H 0.3860 1.0088 -0.0843 0.055 Uiso 1 1 calc R
H23B H 0.2366 1.1166 -0.0708 0.055 Uiso 1 1 calc R
C24 C 0.1607(5) 0.5714(2) 0.18372(8) 0.0530(6) Uani 1 1 d .
H24A H 0.0452 0.6257 0.1860 0.079 Uiso 1 1 calc R
H24B H 0.1906 0.5377 0.2144 0.079 Uiso 1 1 calc R
H24C H 0.1301 0.5054 0.1621 0.079 Uiso 1 1 calc R
C25 C 0.5732(6) 1.2675(3) 0.18633(12) 0.0765(10) Uani 1 1 d .
H25A H 0.4917 1.3117 0.2090 0.115 Uiso 1 1 calc R
H25B H 0.6121 1.3223 0.1611 0.115 Uiso 1 1 calc R
H25C H 0.6934 1.2361 0.2016 0.115 Uiso 1 1 calc R

loop_
_atom_site_aniso_label
_atom_site_aniso_U_11
_atom_site_aniso_U_22
_atom_site_aniso_U_33
_atom_site_aniso_U_23
_atom_site_aniso_U_13
_atom_site_aniso_U_12
S1 0.0454(3) 0.0355(3) 0.0292(2) 0.0005(2) -0.0024(2) -0.0113(2)
O2 0.0406(8) 0.0537(9) 0.0318(7) -0.0081(7) -0.0085(6) -0.0035(7)
O3 0.0533(10) 0.0470(9) 0.0380(8) 0.0135(7) -0.0084(8) -0.0129(8)
O4 0.0444(9) 0.0449(8) 0.0369(7) 0.0051(7) -0.0081(7) -0.0141(7)
O5 0.0265(8) 0.0525(9) 0.0489(8) 0.0040(7) -0.0055(6) -0.0015(7)
O6 0.0635(12) 0.0366(8) 0.0440(9) -0.0043(7) -0.0055(8) -0.0065(8)
O7 0.0279(8) 0.0649(10) 0.0438(8) 0.0197(8) -0.0027(7) -0.0031(7)
N8 0.0289(9) 0.0356(9) 0.0257(8) 0.0002(7) -0.0036(7) -0.0028(7)
C9 0.0371(11) 0.0310(10) 0.0311(10) 0.0001(8) -0.0006(8) -0.0052(8)
C10 0.0263(10) 0.0435(11) 0.0306(9) 0.0050(9) -0.0021(8) -0.0020(9)
C11 0.0430(12) 0.0346(10) 0.0296(9) 0.0021(8) -0.0017(9) -0.0033(9)
C12 0.0363(11) 0.0441(11) 0.0381(10) 0.0042(9) -0.0064(9) 0.0040(10)
C13 0.0384(11) 0.0270(9) 0.0271(9) -0.0010(7) 0.0019(8) -0.0037(7)
C14 0.073(2) 0.0789(19) 0.0413(13) -0.0170(13) 0.0085(13) 0.0154(17)
C15 0.0366(11) 0.0335(11) 0.0392(11) 0.0039(9) 0.0058(9) -0.0020(9)
C16 0.0283(11) 0.0414(11) 0.0294(9) 0.0038(8) -0.0012(8) -0.0081(9)
C17 0.0354(11) 0.0339(10) 0.0323(10) 0.0012(8) -0.0028(8) -0.0016(9)
C18 0.0425(12) 0.0471(12) 0.0315(10) -0.0064(9) -0.0007(9) -0.0002(10)
C19 0.0384(12) 0.0380(11) 0.0382(11) 0.0014(9) 0.0029(9) -0.0081(9)
C20 0.0547(14) 0.0341(11) 0.0414(12) -0.0049(9) 0.0067(10) -0.0082(11)
C21 0.0479(13) 0.0385(12) 0.0366(11) 0.0021(9) 0.0101(9) -0.0043(10)
C22 0.0589(15) 0.0382(12) 0.0392(11) 0.0075(10) 0.0084(11) 0.0048(11)
C23 0.0434(13) 0.0502(13) 0.0437(12) 0.0114(10) -0.0051(10) 0.0027(11)
C24 0.0666(16) 0.0566(14) 0.0358(11) 0.0128(10) -0.0032(12) -0.0213(13)
C25 0.101(3) 0.0489(15) 0.080(2) -0.0108(15) -0.0131(19) -0.0201(17)

loop_
_atom_type_symbol
_atom_type_description
_atom_type_scat_dispersion_real
_atom_type_scat_dispersion_imag
_atom_type_scat_source
C C 0.0033 0.0016 'International Tables Vol C Tables 4.2.6.8 and 6.1.1.4'
H H 0.0000 0.0000 'International Tables Vol C Tables 4.2.6.8 and 6.1.1.4'
N N 0.0061 0.0033 'International Tables Vol C Tables 4.2.6.8 and 6.1.1.4'
O O 0.0106 0.0060 'International Tables Vol C Tables 4.2.6.8 and 6.1.1.4'
S S 0.1246 0.1234 'International Tables Vol C Tables 4.2.6.8 and 6.1.1.4'

loop_
_geom_angle_atom_site_label_1
_geom_angle_atom_site_label_2
_geom_angle_atom_site_label_3
_geom_angle
C13 S1 C9 100.74(9)
C16 O2 C18 109.05(16)
C11 O3 C24 114.91(19)
C18 O6 C25 116.5(2)
C16 N8 C10 111.14(16)
C16 N8 C17 119.06(18)
C10 N8 C17 127.49(16)
C20 C9 C17 108.55(17)
C20 C9 S1 111.91(15)
C17 C9 S1 108.73(14)
O7 C10 N8 107.14(17)
O7 C10 C12 112.50(17)
N8 C10 C12 114.08(16)
O7 C10 C18 108.87(16)
N8 C10 C18 99.19(15)
C12 C10 C18 114.09(18)
O4 C11 O3 124.2(2)
O4 C11 C17 124.97(18)
O3 C11 C17 110.85(18)
C15 C13 C19 110.23(16)
C15 C13 S1 113.02(14)
C19 C13 S1 107.12(14)
C13 C15 C23 110.42(17)
O5 C16 N8 127.5(2)
O5 C16 O2 122.38(18)
N8 C16 O2 110.09(18)
N8 C17 C11 109.88(17)
N8 C17 C9 115.37(17)
C11 C17 C9 109.80(16)
O6 C18 O2 108.40(19)
O6 C18 C14 114.5(2)
O2 C18 C14 107.45(19)
O6 C18 C10 107.11(16)
O2 C18 C10 102.66(17)
C14 C18 C10 115.9(2)
C13 C19 C21 111.09(18)
C22 C21 C19 111.40(18)
C21 C22 C23 112.30(18)
C22 C23 C15 111.1(2)

loop_
_geom_bond_atom_site_label_1
_geom_bond_atom_site_label_2
_geom_bond_distance
S1 C13 1.8221(19)
S1 C9 1.828(2)
O2 C16 1.352(3)
O2 C18 1.456(3)
O3 C11 1.337(2)
O3 C24 1.444(3)
O4 C11 1.205(3)
O5 C16 1.209(3)
O6 C18 1.398(3)
O6 C25 1.429(3)
O7 C10 1.408(3)
N8 C16 1.347(3)
N8 C10 1.459(3)
N8 C17 1.463(3)
C9 C20 1.522(3)
C9 C17 1.538(3)
C10 C12 1.518(3)
C10 C18 1.560(3)
C11 C17 1.531(3)
C13 C15 1.518(3)
C13 C19 1.523(3)
C14 C18 1.499(3)
C15 C23 1.536(3)
C19 C21 1.531(3)
C21 C22 1.511(4)
C22 C23 1.529(3)
